data_4024838
loop_
_publ_author_name
'Nicholas M. Leonard'
'K. A. Woerpel'

_publ_section_title
;
Formation of Medium-Sized Nitrogen Heterocycles from \g-Silyloxy-\g-Lactams
;
_journal_name_full 'Journal of Organic Chemistry'
_journal_page_first 6915
_journal_page_last 6923
_journal_paper_doi 10.1021/jo900869k
_journal_volume 74
_journal_year 2009
_chemical_formula_sum 'C31 H45 N O6 S Si'
_chemical_formula_weight 587.83
_chemical_name_systematic
; 
 ? 
;
_space_group_IT_number 33
_symmetry_cell_setting orthorhombic
_symmetry_space_group_name_Hall 'P 2c -2n'
_symmetry_space_group_name_H-M 'P n a 21'
_atom_sites_solution_hydrogens difmap
_atom_sites_solution_primary direct
_atom_sites_solution_secondary difmap
_audit_creation_method SHELXTL
_cell_angle_alpha 90.00
_cell_angle_beta 90.00
_cell_angle_gamma 90.00
_cell_formula_units_Z 4
_cell_length_a 19.3855(16)
_cell_length_b 9.3470(8)
_cell_length_c 17.3356(14)
_cell_measurement_temperature 158(2)
_cell_volume 3141.1(5)
_computing_cell_refinement 'Bruker SMART/SAINT'
_computing_data_collection 'Bruker SMART'
_computing_data_reduction 'Bruker SAINT'
_computing_molecular_graphics 'Bruker SHELXTL'
_computing_publication_material 'Bruker SHELXTL'
_computing_structure_refinement 'Bruker SHELXTL'
_computing_structure_solution 'Bruker SHELXTL'
_diffrn_ambient_temperature 158(2)
_diffrn_measured_fraction_theta_full 0.997
_diffrn_measured_fraction_theta_max 0.997
_diffrn_measurement_device_type 'CCD area detector'
_diffrn_measurement_method 'phi and omega scans'
_diffrn_radiation_monochromator graphite
_diffrn_radiation_source 'normal-focus sealed tube'
_diffrn_radiation_type MoK\a
_diffrn_radiation_wavelength 0.71073
_diffrn_reflns_av_R_equivalents 0.0405
_diffrn_reflns_av_sigmaI/netI 0.0358
_diffrn_reflns_limit_h_max 25
_diffrn_reflns_limit_h_min -25
_diffrn_reflns_limit_k_max 12
_diffrn_reflns_limit_k_min -12
_diffrn_reflns_limit_l_max 23
_diffrn_reflns_limit_l_min -23
_diffrn_reflns_number 33302
_diffrn_reflns_theta_full 28.33
_diffrn_reflns_theta_max 28.33
_diffrn_reflns_theta_min 2.10
_diffrn_standards_decay_% '< 1.0'
_diffrn_standards_interval_count 'initial 50 frames recollected'
_diffrn_standards_number '50 frames'
_exptl_absorpt_coefficient_mu 0.184
_exptl_absorpt_correction_T_max 0.9625
_exptl_absorpt_correction_T_min 0.9402
_exptl_absorpt_correction_type multi-scan
_exptl_absorpt_process_details 'Bruker SADABS'
_exptl_crystal_colour colorless
_exptl_crystal_density_diffrn 1.243
_exptl_crystal_density_meas ?
_exptl_crystal_density_method 'not measured'
_exptl_crystal_description irregular
_exptl_crystal_F_000 1264
_exptl_crystal_size_max 0.34
_exptl_crystal_size_mid 0.26
_exptl_crystal_size_min 0.21
_refine_diff_density_max 0.293
_refine_diff_density_min -0.228
_refine_diff_density_rms 0.040
_refine_ls_abs_structure_details 'Flack H D (1983), Acta Cryst. A39, 876-881'
_refine_ls_abs_structure_Flack -0.04(5)
_refine_ls_extinction_method none
_refine_ls_goodness_of_fit_ref 1.056
_refine_ls_hydrogen_treatment refall
_refine_ls_matrix_type full
_refine_ls_number_parameters 541
_refine_ls_number_reflns 7744
_refine_ls_number_restraints 1
_refine_ls_restrained_S_all 1.056
_refine_ls_R_factor_all 0.0416
_refine_ls_R_factor_gt 0.0301
_refine_ls_shift/su_max 0.002
_refine_ls_shift/su_mean 0.000
_refine_ls_structure_factor_coef Fsqd
_refine_ls_weighting_details 'calc w=1/[\s^2^(Fo^2^)+(0.0376P)^2^+0.2277P] where P=(Fo^2^+2Fc^2^)/3'
_refine_ls_weighting_scheme calc
_refine_ls_wR_factor_gt 0.0666
_refine_ls_wR_factor_ref 0.0720
_reflns_number_gt 6796
_reflns_number_total 7744
_reflns_threshold_expression >2sigma(I)
_cod_data_source_file jo900869k_si_003.cif
_cod_data_source_block kaw103
_cod_depositor_comments
;
The following automatic conversions were performed:
'_symmetry_cell_setting' value 'Orthorhombic' changed to 'orthorhombic'
according to '/home/saulius/struct/CIF-dictionaries/cif_core.dic'
dictionary named 'cif_core.dic' version 2.4.1 from 2010-06-29.

Automatic conversion script
Id: cif_fix_enum 1527 2010-12-29 10:47:43Z saulius 

The following automatic conversions were performed:

'_exptl_crystal_density_meas' value 'n/a' was changed to '?' - the
value is perceived as not measured.

Automatic conversion script
Id: cif_fix_values 3008 2015-01-20 13:52:24Z robertas 
;
_cod_original_sg_symbol_H-M Pna2(1)
_cod_database_code 4024838

loop_
_symmetry_equiv_pos_as_xyz
'x, y, z'
'-x, -y, z+1/2'
'x+1/2, -y+1/2, z'
'-x+1/2, y+1/2, z+1/2'

loop_
_atom_site_label
_atom_site_type_symbol
_atom_site_fract_x
_atom_site_fract_y
_atom_site_fract_z
_atom_site_U_iso_or_equiv
_atom_site_adp_type
_atom_site_occupancy
_atom_site_symmetry_multiplicity
_atom_site_calc_flag
_atom_site_refinement_flags
_atom_site_disorder_assembly
_atom_site_disorder_group
S1 S 1.189465(19) 0.71874(5) 0.67713(2) 0.02551(10) Uani 1 1 d . . .
Si1 Si 0.92978(2) 0.30467(4) 0.63553(2) 0.01573(8) Uani 1 1 d . . .
O1 O 0.99636(6) 0.70476(13) 0.48867(7) 0.0288(3) Uani 1 1 d . . .
O2 O 1.12927(6) 0.35123(11) 0.48568(6) 0.0203(2) Uani 1 1 d . . .
O3 O 1.08969(6) 0.53216(12) 0.40985(6) 0.0233(2) Uani 1 1 d . . .
O4 O 1.12123(5) 0.63044(12) 0.66324(6) 0.0219(2) Uani 1 1 d . . .
O5 O 1.16477(6) 0.85714(15) 0.69832(8) 0.0384(3) Uani 1 1 d . . .
O6 O 1.23354(6) 0.64090(17) 0.72825(7) 0.0358(3) Uani 1 1 d . . .
N1 N 1.05346(6) 0.50474(13) 0.53547(7) 0.0156(2) Uani 1 1 d . . .
C1 C 1.06043(7) 0.43032(16) 0.60964(9) 0.0157(3) Uani 1 1 d . . .
C2 C 0.99145(7) 0.46363(15) 0.65278(8) 0.0149(3) Uani 1 1 d . . .
C3 C 0.96431(7) 0.60161(16) 0.61242(9) 0.0163(3) Uani 1 1 d . . .
C4 C 1.00488(8) 0.61403(16) 0.53737(9) 0.0184(3) Uani 1 1 d . . .
C5 C 1.09180(7) 0.46805(16) 0.46929(9) 0.0169(3) Uani 1 1 d . . .
C6 C 1.17250(8) 0.28285(17) 0.42464(9) 0.0215(3) Uani 1 1 d . . .
C7 C 1.19859(11) 0.1501(2) 0.46540(12) 0.0328(4) Uani 1 1 d . . .
C8 C 1.12789(10) 0.2420(2) 0.35675(11) 0.0263(4) Uani 1 1 d . . .
C9 C 1.23104(9) 0.3830(2) 0.40402(11) 0.0272(4) Uani 1 1 d . . .
C10 C 1.12700(8) 0.47716(16) 0.64924(9) 0.0186(3) Uani 1 1 d . . .
C11 C 1.22732(8) 0.72532(18) 0.58486(10) 0.0221(3) Uani 1 1 d . . .
C12 C 1.29698(9) 0.6942(2) 0.57732(11) 0.0272(4) Uani 1 1 d . . .
C13 C 1.32790(9) 0.7076(2) 0.50573(12) 0.0326(4) Uani 1 1 d . . .
C14 C 1.28981(10) 0.7490(2) 0.44149(11) 0.0309(4) Uani 1 1 d . . .
C15 C 1.21959(10) 0.7765(2) 0.45050(11) 0.0320(4) Uani 1 1 d . . .
C16 C 1.18839(9) 0.76617(19) 0.52166(11) 0.0279(4) Uani 1 1 d . . .
C17 C 1.32393(15) 0.7619(3) 0.36343(15) 0.0514(6) Uani 1 1 d . . .
C18 C 1.00140(9) 0.47984(18) 0.74044(9) 0.0186(3) Uani 1 1 d . . .
C19 C 0.96803(8) 0.74359(17) 0.65638(10) 0.0212(3) Uani 1 1 d . . .
C20 C 0.95448(9) 0.14379(17) 0.69687(10) 0.0237(3) Uani 1 1 d . . .
C21 C 0.92887(12) 0.1475(2) 0.78098(11) 0.0326(4) Uani 1 1 d . . .
C22 C 1.03131(10) 0.1037(2) 0.69540(12) 0.0305(4) Uani 1 1 d . . .
C23 C 0.83621(8) 0.35741(17) 0.65114(9) 0.0207(3) Uani 1 1 d . . .
C24 C 0.78951(10) 0.2235(2) 0.64821(11) 0.0306(4) Uani 1 1 d . . .
C25 C 0.81934(9) 0.4477(2) 0.72229(11) 0.0253(4) Uani 1 1 d . . .
C26 C 0.93273(8) 0.24973(17) 0.53029(9) 0.0192(3) Uani 1 1 d . . .
C27 C 0.95567(9) 0.11511(19) 0.50597(10) 0.0255(4) Uani 1 1 d . . .
C28 C 0.95210(10) 0.0733(2) 0.42932(11) 0.0316(4) Uani 1 1 d . . .
C29 C 0.92552(9) 0.1658(2) 0.37436(11) 0.0318(4) Uani 1 1 d . . .
C30 C 0.90297(9) 0.3002(2) 0.39651(10) 0.0285(4) Uani 1 1 d . . .
C31 C 0.90654(9) 0.34142(19) 0.47326(9) 0.0229(3) Uani 1 1 d . . .
H1A H 1.0665(9) 0.332(2) 0.5996(11) 0.020(4) Uiso 1 1 d . . .
H3A H 0.9180(9) 0.5859(19) 0.5932(10) 0.016(4) Uiso 1 1 d . . .
H7A H 1.1626(11) 0.087(2) 0.4818(13) 0.039(6) Uiso 1 1 d . . .
H7B H 1.2235(13) 0.178(3) 0.5073(15) 0.045(7) Uiso 1 1 d . . .
H7C H 1.2278(12) 0.095(2) 0.4303(13) 0.041(6) Uiso 1 1 d . . .
H8A H 1.0907(11) 0.188(2) 0.3743(12) 0.026(5) Uiso 1 1 d . . .
H8B H 1.1524(11) 0.183(2) 0.3212(14) 0.038(6) Uiso 1 1 d . . .
H8C H 1.1110(12) 0.326(3) 0.3290(14) 0.046(6) Uiso 1 1 d . . .
H9A H 1.2142(10) 0.471(2) 0.3827(11) 0.024(5) Uiso 1 1 d . . .
H9B H 1.2582(11) 0.406(2) 0.4500(12) 0.034(5) Uiso 1 1 d . . .
H9C H 1.2613(13) 0.332(3) 0.3656(15) 0.053(7) Uiso 1 1 d . . .
H10A H 1.1664(9) 0.4560(19) 0.6166(11) 0.021(5) Uiso 1 1 d . . .
H10B H 1.1357(10) 0.432(2) 0.6982(12) 0.025(5) Uiso 1 1 d . . .
H12 H 1.3200(10) 0.671(2) 0.6177(12) 0.029(5) Uiso 1 1 d . . .
H13 H 1.3770(11) 0.687(2) 0.5014(12) 0.034(6) Uiso 1 1 d . . .
H15 H 1.1924(12) 0.806(2) 0.4056(15) 0.042(6) Uiso 1 1 d . . .
H16 H 1.1422(12) 0.788(2) 0.5296(12) 0.034(5) Uiso 1 1 d . . .
H17A H 1.3184(18) 0.671(4) 0.337(2) 0.095(11) Uiso 1 1 d . . .
H17B H 1.3713(15) 0.791(3) 0.3700(16) 0.059(8) Uiso 1 1 d . . .
H17C H 1.2968(17) 0.826(4) 0.336(2) 0.083(11) Uiso 1 1 d . . .
H18A H 1.0303(9) 0.562(2) 0.7518(11) 0.022(5) Uiso 1 1 d . . .
H18B H 1.0241(9) 0.4020(19) 0.7602(10) 0.014(4) Uiso 1 1 d . . .
H18C H 0.9604(10) 0.4910(19) 0.7638(11) 0.019(4) Uiso 1 1 d . . .
H19A H 0.9539(9) 0.8212(19) 0.6232(11) 0.020(4) Uiso 1 1 d . . .
H19B H 0.9382(10) 0.742(2) 0.7074(13) 0.032(5) Uiso 1 1 d . . .
H19C H 1.0161(10) 0.768(2) 0.6780(12) 0.029(5) Uiso 1 1 d . . .
H20A H 0.9291(8) 0.063(2) 0.6730(10) 0.017(4) Uiso 1 1 d . . .
H21A H 0.8811(12) 0.167(2) 0.7820(12) 0.030(5) Uiso 1 1 d . . .
H21B H 0.9481(11) 0.219(2) 0.8091(13) 0.034(6) Uiso 1 1 d . . .
H21C H 0.9354(12) 0.054(3) 0.8038(14) 0.053(7) Uiso 1 1 d . . .
H22A H 1.0591(10) 0.172(2) 0.7205(12) 0.026(5) Uiso 1 1 d . . .
H22B H 1.0506(9) 0.0975(19) 0.6433(12) 0.021(4) Uiso 1 1 d . . .
H22C H 1.0360(11) 0.016(2) 0.7241(12) 0.038(6) Uiso 1 1 d . . .
H23A H 0.8259(9) 0.411(2) 0.6043(11) 0.020(4) Uiso 1 1 d . . .
H24A H 0.7974(11) 0.166(2) 0.6047(13) 0.035(5) Uiso 1 1 d . . .
H24B H 0.7395(13) 0.261(2) 0.6492(14) 0.050(7) Uiso 1 1 d . . .
H24C H 0.7980(10) 0.155(2) 0.6956(13) 0.034(5) Uiso 1 1 d . . .
H25A H 0.8315(10) 0.401(2) 0.7701(12) 0.022(5) Uiso 1 1 d . . .
H25B H 0.8431(10) 0.537(2) 0.7193(11) 0.024(5) Uiso 1 1 d . . .
H25C H 0.7713(12) 0.464(2) 0.7228(13) 0.041(6) Uiso 1 1 d . . .
H27 H 0.9725(10) 0.0434(19) 0.5451(11) 0.022(5) Uiso 1 1 d . . .
H28 H 0.9665(11) -0.016(2) 0.4139(13) 0.039(6) Uiso 1 1 d . . .
H29 H 0.9238(10) 0.136(2) 0.3231(13) 0.032(5) Uiso 1 1 d . . .
H30 H 0.8849(12) 0.368(2) 0.3593(14) 0.046(6) Uiso 1 1 d . . .
H31 H 0.8914(9) 0.431(2) 0.4855(10) 0.017(4) Uiso 1 1 d . . .

loop_
_atom_site_aniso_label
_atom_site_aniso_U_11
_atom_site_aniso_U_22
_atom_site_aniso_U_33
_atom_site_aniso_U_23
_atom_site_aniso_U_13
_atom_site_aniso_U_12
S1 0.01626(17) 0.0333(2) 0.0270(2) -0.01111(18) 0.00116(16) -0.00594(16)
Si1 0.01913(19) 0.01334(17) 0.01471(18) -0.00027(17) -0.00144(16) -0.00185(15)
O1 0.0300(6) 0.0270(6) 0.0293(6) 0.0124(5) 0.0092(5) 0.0110(5)
O2 0.0236(5) 0.0205(5) 0.0168(5) -0.0014(5) 0.0026(4) 0.0082(4)
O3 0.0266(6) 0.0250(6) 0.0183(6) 0.0034(5) 0.0027(5) 0.0057(5)
O4 0.0158(5) 0.0221(5) 0.0279(6) -0.0067(5) 0.0004(4) -0.0017(4)
O5 0.0272(6) 0.0367(7) 0.0514(9) -0.0249(7) 0.0102(6) -0.0101(5)
O6 0.0222(6) 0.0603(9) 0.0249(6) -0.0048(6) -0.0049(5) -0.0057(6)
N1 0.0162(6) 0.0158(6) 0.0149(6) -0.0002(5) -0.0001(5) 0.0017(5)
C1 0.0167(7) 0.0153(7) 0.0151(7) 0.0007(6) -0.0017(6) 0.0024(6)
C2 0.0154(6) 0.0140(7) 0.0153(7) -0.0009(5) 0.0000(5) 0.0001(5)
C3 0.0135(7) 0.0146(7) 0.0208(7) 0.0000(6) 0.0006(6) -0.0003(6)
C4 0.0179(7) 0.0158(7) 0.0214(8) 0.0010(6) -0.0015(6) 0.0008(6)
C5 0.0161(7) 0.0180(7) 0.0167(7) -0.0025(6) -0.0009(5) 0.0000(6)
C6 0.0218(8) 0.0216(8) 0.0212(8) -0.0035(6) 0.0054(6) 0.0061(6)
C7 0.0386(11) 0.0258(9) 0.0339(10) -0.0005(8) 0.0046(9) 0.0131(9)
C8 0.0270(9) 0.0284(9) 0.0236(8) -0.0076(7) 0.0030(7) -0.0012(7)
C9 0.0205(8) 0.0297(10) 0.0312(9) -0.0032(8) 0.0017(7) 0.0002(7)
C10 0.0164(7) 0.0201(7) 0.0192(8) -0.0011(6) -0.0021(6) 0.0026(6)
C11 0.0192(7) 0.0198(8) 0.0274(8) -0.0047(6) 0.0018(6) -0.0047(6)
C12 0.0190(7) 0.0341(10) 0.0287(9) -0.0050(8) -0.0006(7) -0.0023(7)
C13 0.0200(8) 0.0391(11) 0.0386(10) -0.0110(9) 0.0060(7) -0.0048(7)
C14 0.0340(9) 0.0268(9) 0.0319(9) -0.0029(8) 0.0059(8) -0.0129(8)
C15 0.0350(10) 0.0281(10) 0.0327(10) 0.0044(8) -0.0046(8) -0.0073(8)
C16 0.0227(8) 0.0229(9) 0.0381(11) -0.0003(7) -0.0014(7) -0.0005(7)
C17 0.0538(15) 0.0652(17) 0.0352(12) -0.0024(12) 0.0124(11) -0.0194(13)
C18 0.0203(8) 0.0191(8) 0.0164(7) -0.0033(6) 0.0008(6) -0.0014(6)
C19 0.0210(7) 0.0145(7) 0.0280(9) -0.0008(6) 0.0016(7) 0.0023(6)
C20 0.0340(9) 0.0147(7) 0.0223(8) 0.0030(6) -0.0042(7) -0.0005(7)
C21 0.0483(13) 0.0260(10) 0.0234(9) 0.0085(8) -0.0024(8) -0.0034(9)
C22 0.0379(10) 0.0193(8) 0.0344(10) 0.0040(8) -0.0083(9) 0.0042(8)
C23 0.0205(7) 0.0208(7) 0.0207(8) 0.0007(6) -0.0009(6) -0.0037(6)
C24 0.0280(9) 0.0310(9) 0.0329(10) -0.0009(8) 0.0017(8) -0.0144(7)
C25 0.0210(8) 0.0285(9) 0.0265(9) -0.0020(7) 0.0035(7) 0.0017(7)
C26 0.0195(7) 0.0200(7) 0.0182(7) -0.0041(6) 0.0005(6) -0.0061(6)
C27 0.0269(8) 0.0237(9) 0.0259(9) -0.0027(7) 0.0036(7) -0.0043(7)
C28 0.0330(9) 0.0315(10) 0.0303(10) -0.0126(8) 0.0090(8) -0.0065(8)
C29 0.0305(9) 0.0458(11) 0.0190(9) -0.0124(8) 0.0047(7) -0.0101(8)
C30 0.0273(8) 0.0402(10) 0.0182(8) 0.0007(8) 0.0004(7) -0.0069(8)
C31 0.0255(8) 0.0226(8) 0.0204(8) -0.0014(7) -0.0012(6) -0.0035(7)

loop_
_atom_type_symbol
_atom_type_description
_atom_type_scat_dispersion_real
_atom_type_scat_dispersion_imag
_atom_type_scat_source
C C 0.0033 0.0016 'International Tables Vol C Tables 4.2.6.8 and 6.1.1.4'
H H 0.0000 0.0000 'International Tables Vol C Tables 4.2.6.8 and 6.1.1.4'
N N 0.0061 0.0033 'International Tables Vol C Tables 4.2.6.8 and 6.1.1.4'
O O 0.0106 0.0060 'International Tables Vol C Tables 4.2.6.8 and 6.1.1.4'
Si Si 0.0817 0.0704 'International Tables Vol C Tables 4.2.6.8 and 6.1.1.4'
S S 0.1246 0.1234 'International Tables Vol C Tables 4.2.6.8 and 6.1.1.4'

loop_
_geom_angle_atom_site_label_1
_geom_angle_atom_site_label_2
_geom_angle_atom_site_label_3
_geom_angle
_geom_angle_site_symmetry_1
_geom_angle_site_symmetry_3
_geom_angle_publ_flag
O5 S1 O6 120.13(9) . . ?
O5 S1 O4 103.43(7) . . ?
O6 S1 O4 109.23(7) . . ?
O5 S1 C11 109.99(9) . . ?
O6 S1 C11 109.37(8) . . ?
O4 S1 C11 103.24(7) . . ?
C26 Si1 C23 103.66(7) . . ?
C26 Si1 C20 108.42(7) . . ?
C23 Si1 C20 111.46(7) . . ?
C26 Si1 C2 109.80(7) . . ?
C23 Si1 C2 111.70(7) . . ?
C20 Si1 C2 111.46(7) . . ?
C5 O2 C6 120.13(12) . . ?
C10 O4 S1 118.38(9) . . ?
C4 N1 C5 123.75(13) . . ?
C4 N1 C1 112.95(12) . . ?
C5 N1 C1 123.30(12) . . ?
N1 C1 C10 109.64(12) . . ?
N1 C1 C2 104.23(11) . . ?
C10 C1 C2 116.81(13) . . ?
C18 C2 C3 113.82(12) . . ?
C18 C2 C1 112.63(12) . . ?
C3 C2 C1 103.82(11) . . ?
C18 C2 Si1 107.83(10) . . ?
C3 C2 Si1 110.99(9) . . ?
C1 C2 Si1 107.60(10) . . ?
C4 C3 C19 109.52(12) . . ?
C4 C3 C2 105.77(11) . . ?
C19 C3 C2 118.53(13) . . ?
O1 C4 N1 126.30(14) . . ?
O1 C4 C3 125.41(14) . . ?
N1 C4 C3 108.29(12) . . ?
O3 C5 O2 127.61(14) . . ?
O3 C5 N1 124.26(14) . . ?
O2 C5 N1 108.13(12) . . ?
O2 C6 C8 109.83(13) . . ?
O2 C6 C9 108.86(13) . . ?
C8 C6 C9 113.69(15) . . ?
O2 C6 C7 101.98(13) . . ?
C8 C6 C7 110.34(16) . . ?
C9 C6 C7 111.50(15) . . ?
O4 C10 C1 106.98(12) . . ?
C16 C11 C12 120.93(17) . . ?
C16 C11 S1 120.09(12) . . ?
C12 C11 S1 118.94(14) . . ?
C13 C12 C11 119.15(18) . . ?
C12 C13 C14 120.87(17) . . ?
C13 C14 C15 118.68(17) . . ?
C13 C14 C17 120.4(2) . . ?
C15 C14 C17 120.9(2) . . ?
C16 C15 C14 121.07(18) . . ?
C15 C16 C11 119.27(16) . . ?
C22 C20 C21 109.49(15) . . ?
C22 C20 Si1 115.30(12) . . ?
C21 C20 Si1 115.47(13) . . ?
C25 C23 C24 110.37(14) . . ?
C25 C23 Si1 117.53(11) . . ?
C24 C23 Si1 110.16(12) . . ?
C27 C26 C31 116.86(15) . . ?
C27 C26 Si1 122.88(13) . . ?
C31 C26 Si1 120.10(12) . . ?
C28 C27 C26 121.73(17) . . ?
C29 C28 C27 120.12(18) . . ?
C30 C29 C28 119.51(16) . . ?
C29 C30 C31 120.16(18) . . ?
C30 C31 C26 121.62(17) . . ?

loop_
_geom_bond_atom_site_label_1
_geom_bond_atom_site_label_2
_geom_bond_distance
_geom_bond_site_symmetry_2
_geom_bond_publ_flag
S1 O5 1.4274(14) . ?
S1 O6 1.4299(14) . ?
S1 O4 1.5777(11) . ?
S1 C11 1.7609(17) . ?
Si1 C26 1.8962(16) . ?
Si1 C23 1.8991(16) . ?
Si1 C20 1.9030(16) . ?
Si1 C2 1.9304(15) . ?
O1 C4 1.2081(19) . ?
O2 C5 1.3418(18) . ?
O2 C6 1.4934(18) . ?
O3 C5 1.1927(18) . ?
O4 C10 1.4574(19) . ?
N1 C4 1.3898(19) . ?
N1 C5 1.4094(19) . ?
N1 C1 1.4681(19) . ?
C1 C10 1.526(2) . ?
C1 C2 1.563(2) . ?
C2 C18 1.539(2) . ?
C2 C3 1.559(2) . ?
C3 C4 1.525(2) . ?
C3 C19 1.532(2) . ?
C6 C8 1.510(2) . ?
C6 C9 1.514(2) . ?
C6 C7 1.515(2) . ?
C11 C16 1.384(3) . ?
C11 C12 1.388(2) . ?
C12 C13 1.384(3) . ?
C13 C14 1.391(3) . ?
C14 C15 1.394(3) . ?
C14 C17 1.511(3) . ?
C15 C16 1.377(3) . ?
C20 C22 1.536(3) . ?
C20 C21 1.541(3) . ?
C23 C25 1.530(2) . ?
C23 C24 1.545(2) . ?
C26 C27 1.400(2) . ?
C26 C31 1.403(2) . ?
C27 C28 1.387(3) . ?
C28 C29 1.386(3) . ?
C29 C30 1.384(3) . ?
C30 C31 1.387(2) . ?

loop_
_geom_torsion_atom_site_label_1
_geom_torsion_atom_site_label_2
_geom_torsion_atom_site_label_3
_geom_torsion_atom_site_label_4
_geom_torsion
_geom_torsion_site_symmetry_1
_geom_torsion_site_symmetry_2
_geom_torsion_site_symmetry_3
_geom_torsion_site_symmetry_4
_geom_torsion_publ_flag
O5 S1 O4 C10 -172.85(11) . . . . ?
O6 S1 O4 C10 -43.82(13) . . . . ?
C11 S1 O4 C10 72.48(12) . . . . ?
C4 N1 C1 C10 -104.73(14) . . . . ?
C5 N1 C1 C10 75.69(17) . . . . ?
C4 N1 C1 C2 21.04(16) . . . . ?
C5 N1 C1 C2 -158.54(12) . . . . ?
N1 C1 C2 C18 -145.23(12) . . . . ?
C10 C1 C2 C18 -24.13(18) . . . . ?
N1 C1 C2 C3 -21.65(14) . . . . ?
C10 C1 C2 C3 99.45(14) . . . . ?
N1 C1 C2 Si1 96.07(11) . . . . ?
C10 C1 C2 Si1 -142.83(11) . . . . ?
C26 Si1 C2 C18 -165.99(10) . . . . ?
C23 Si1 C2 C18 79.59(12) . . . . ?
C20 Si1 C2 C18 -45.82(12) . . . . ?
C26 Si1 C2 C3 68.71(11) . . . . ?
C23 Si1 C2 C3 -45.71(12) . . . . ?
C20 Si1 C2 C3 -171.13(10) . . . . ?
C26 Si1 C2 C1 -44.25(11) . . . . ?
C23 Si1 C2 C1 -158.67(9) . . . . ?
C20 Si1 C2 C1 75.91(11) . . . . ?
C18 C2 C3 C4 138.61(13) . . . . ?
C1 C2 C3 C4 15.82(14) . . . . ?
Si1 C2 C3 C4 -99.52(11) . . . . ?
C18 C2 C3 C19 15.33(18) . . . . ?
C1 C2 C3 C19 -107.47(14) . . . . ?
Si1 C2 C3 C19 137.20(12) . . . . ?
C5 N1 C4 O1 -12.2(2) . . . . ?
C1 N1 C4 O1 168.21(16) . . . . ?
C5 N1 C4 C3 168.56(13) . . . . ?
C1 N1 C4 C3 -11.02(16) . . . . ?
C19 C3 C4 O1 -54.4(2) . . . . ?
C2 C3 C4 O1 176.83(15) . . . . ?
C19 C3 C4 N1 124.88(13) . . . . ?
C2 C3 C4 N1 -3.93(15) . . . . ?
C6 O2 C5 O3 -2.9(2) . . . . ?
C6 O2 C5 N1 176.75(12) . . . . ?
C4 N1 C5 O3 4.8(2) . . . . ?
C1 N1 C5 O3 -175.63(14) . . . . ?
C4 N1 C5 O2 -174.87(13) . . . . ?
C1 N1 C5 O2 4.67(19) . . . . ?
C5 O2 C6 C8 -57.30(18) . . . . ?
C5 O2 C6 C9 67.76(17) . . . . ?
C5 O2 C6 C7 -174.31(14) . . . . ?
S1 O4 C10 C1 -159.67(10) . . . . ?
N1 C1 C10 O4 61.84(15) . . . . ?
C2 C1 C10 O4 -56.37(17) . . . . ?
O5 S1 C11 C16 -60.49(16) . . . . ?
O6 S1 C11 C16 165.55(14) . . . . ?
O4 S1 C11 C16 49.36(15) . . . . ?
O5 S1 C11 C12 117.13(15) . . . . ?
O6 S1 C11 C12 -16.83(17) . . . . ?
O4 S1 C11 C12 -133.02(14) . . . . ?
C16 C11 C12 C13 1.4(3) . . . . ?
S1 C11 C12 C13 -176.15(14) . . . . ?
C11 C12 C13 C14 -1.2(3) . . . . ?
C12 C13 C14 C15 -0.2(3) . . . . ?
C12 C13 C14 C17 -179.4(2) . . . . ?
C13 C14 C15 C16 1.4(3) . . . . ?
C17 C14 C15 C16 -179.4(2) . . . . ?
C14 C15 C16 C11 -1.1(3) . . . . ?
C12 C11 C16 C15 -0.3(3) . . . . ?
S1 C11 C16 C15 177.27(14) . . . . ?
C26 Si1 C20 C22 73.32(14) . . . . ?
C23 Si1 C20 C22 -173.20(12) . . . . ?
C2 Si1 C20 C22 -47.66(15) . . . . ?
C26 Si1 C20 C21 -157.34(13) . . . . ?
C23 Si1 C20 C21 -43.86(16) . . . . ?
C2 Si1 C20 C21 81.68(15) . . . . ?
C26 Si1 C23 C25 -162.64(13) . . . . ?
C20 Si1 C23 C25 80.94(14) . . . . ?
C2 Si1 C23 C25 -44.47(14) . . . . ?
C26 Si1 C23 C24 69.81(13) . . . . ?
C20 Si1 C23 C24 -46.61(14) . . . . ?
C2 Si1 C23 C24 -172.02(11) . . . . ?
C23 Si1 C26 C27 -123.60(14) . . . . ?
C20 Si1 C26 C27 -5.06(16) . . . . ?
C2 Si1 C26 C27 116.93(13) . . . . ?
C23 Si1 C26 C31 51.62(14) . . . . ?
C20 Si1 C26 C31 170.16(12) . . . . ?
C2 Si1 C26 C31 -67.85(14) . . . . ?
C31 C26 C27 C28 -0.7(2) . . . . ?
Si1 C26 C27 C28 174.69(13) . . . . ?
C26 C27 C28 C29 0.2(3) . . . . ?
C27 C28 C29 C30 0.4(3) . . . . ?
C28 C29 C30 C31 -0.5(3) . . . . ?
C29 C30 C31 C26 0.0(3) . . . . ?
C27 C26 C31 C30 0.6(2) . . . . ?
Si1 C26 C31 C30 -174.93(13) . . . . ?
